data_4074109
loop_
_publ_author_name
'Khramov, Dimitri M.'
'Lynch, Vincent M.'
'Bielawski, Christopher W.'

_publ_section_title
;
 N-Heterocyclic Carbene&#x2212;Transition Metal Complexes:&#x00A0;
 Spectroscopic and Crystallographic Analyses of \p-Back-bonding
 Interactions
;
_journal_issue 24
_journal_name_full Organometallics
_journal_page_first 6042
_journal_paper_doi 10.1021/om700591z
_journal_volume 26
_journal_year 2007
_chemical_formula_moiety 'C8 H12, C7 H6 N4 1-, Cl 1-, Rh 2+'
_chemical_formula_sum 'C15 H18 Cl N4 Rh'
_chemical_formula_weight 392.69
_chemical_name_systematic
; 
 ? 
;
_space_group_IT_number 14
_symmetry_cell_setting monoclinic
_symmetry_space_group_name_Hall '-P 2yn'
_symmetry_space_group_name_H-M 'P 1 21/n 1'
_atom_sites_solution_hydrogens geom
_atom_sites_solution_primary direct
_atom_sites_solution_secondary difmap
_audit_creation_method SHELXL-97
_cell_angle_alpha 90.00
_cell_angle_beta 96.598(3)
_cell_angle_gamma 90.00
_cell_formula_units_Z 8
_cell_length_a 14.4910(8)
_cell_length_b 11.0430(5)
_cell_length_c 20.0880(10)
_cell_measurement_reflns_used 5461
_cell_measurement_temperature 153(2)
_cell_measurement_theta_max 27.5
_cell_measurement_theta_min 1
_cell_volume 3193.3(3)
_computing_cell_refinement 'Collect software, Nonius B.V. 1998'
_computing_data_collection 'Collect software, Nonius B.V. 1998'
_computing_data_reduction
;
DENZO and Scalepack (Otwinoski and Minor, 1997)
;
_computing_molecular_graphics 'XP SHELXTL/PC, Siemens Analytical'
_computing_structure_refinement 'XL SHELXTL/PC, Siemens Analytical'
_computing_structure_solution
;

SIR97 - Altomare A., Burla M.C., Camalli M., Cascarano G.L., Giacovazzo C., 
Guagliardi A., Moliterni A.G.G., Polidori G.,Spagna R.
;
_diffrn_ambient_temperature 153(2)
_diffrn_measured_fraction_theta_full 0.987
_diffrn_measured_fraction_theta_max 0.987
_diffrn_measurement_device_type 'Nonius Kappa CCD'
_diffrn_measurement_method \w-scans
_diffrn_radiation_monochromator graphite
_diffrn_radiation_source 'fine-focus sealed tube'
_diffrn_radiation_type MoK\a
_diffrn_radiation_wavelength 0.71073
_diffrn_reflns_av_R_equivalents 0.0351
_diffrn_reflns_av_sigmaI/netI 0.0642
_diffrn_reflns_limit_h_max 18
_diffrn_reflns_limit_h_min -18
_diffrn_reflns_limit_k_max 14
_diffrn_reflns_limit_k_min -13
_diffrn_reflns_limit_l_max 25
_diffrn_reflns_limit_l_min -26
_diffrn_reflns_number 11522
_diffrn_reflns_theta_full 27.47
_diffrn_reflns_theta_max 27.47
_diffrn_reflns_theta_min 2.98
_exptl_absorpt_coefficient_mu 1.235
_exptl_absorpt_correction_T_max 0.84
_exptl_absorpt_correction_T_min 0.74
_exptl_absorpt_correction_type multi-scan
_exptl_absorpt_process_details ' DENZO and Scalepack (Otwinoski and Minor, 1997) '
_exptl_crystal_colour yellow
_exptl_crystal_density_diffrn 1.634
_exptl_crystal_density_method 'not measured'
_exptl_crystal_description plates
_exptl_crystal_F_000 1584
_exptl_crystal_size_max 0.37
_exptl_crystal_size_mid 0.26
_exptl_crystal_size_min 0.14
_refine_diff_density_max 0.986
_refine_diff_density_min -0.928
_refine_diff_density_rms 0.102
_refine_ls_extinction_method none
_refine_ls_goodness_of_fit_ref 1.028
_refine_ls_hydrogen_treatment constr
_refine_ls_matrix_type full
_refine_ls_number_parameters 482
_refine_ls_number_reflns 7227
_refine_ls_number_restraints 440
_refine_ls_restrained_S_all 1.006
_refine_ls_R_factor_all 0.1012
_refine_ls_R_factor_gt 0.0536
_refine_ls_shift/su_max 0.007
_refine_ls_shift/su_mean 0.000
_refine_ls_structure_factor_coef Fsqd
_refine_ls_weighting_details 'calc w=1/[\s^2^(Fo^2^)+(0.0497P)^2^+6.4919P] where P=(Fo^2^+2Fc^2^)/3'
_refine_ls_weighting_scheme calc
_refine_ls_wR_factor_gt 0.1157
_refine_ls_wR_factor_ref 0.1361
_reflns_number_gt 4596
_reflns_number_total 7227
_reflns_threshold_expression >2sigma(I)
_cod_data_source_file structures.cif
_cod_data_source_block rhcod
_cod_depositor_comments
;
The following automatic conversions were performed:

'_symmetry_cell_setting' value 'Monoclinic' changed to 'monoclinic'
according to /home/saulius/struct/CIF-dictionaries/cif_core.dic
dictionary named 'cif_core.dic' version 2.4.1 from 2010-06-29.

Automatic conversion script
Id: cif_fix_values 1715 2011-07-08 13:25:40Z adriana 
;
_cod_original_sg_symbol_H-M P21/n
_cod_database_code 4074109

loop_
_symmetry_equiv_pos_as_xyz
'x, y, z'
'-x+1/2, y+1/2, -z+1/2'
'-x, -y, -z'
'x-1/2, -y-1/2, z-1/2'

loop_
_atom_site_label
_atom_site_type_symbol
_atom_site_fract_x
_atom_site_fract_y
_atom_site_fract_z
_atom_site_U_iso_or_equiv
_atom_site_adp_type
_atom_site_occupancy
_atom_site_symmetry_multiplicity
_atom_site_calc_flag
_atom_site_refinement_flags
_atom_site_disorder_assembly
_atom_site_disorder_group
Rh1 Rh 0.19755(3) 0.36573(4) 0.18714(2) 0.04290(14) Uani 1 1 d . . .
Cl1 Cl 0.34849(8) 0.44491(12) 0.22225(7) 0.0524(3) Uani 1 1 d . . .
C1A C 0.2100(4) 0.4084(5) 0.0815(3) 0.0589(15) Uani 1 1 d . A .
H1AA H 0.2413 0.4883 0.0845 0.071 Uiso 1 1 d R . .
C2A C 0.2423(4) 0.2940(5) 0.0919(3) 0.0569(15) Uani 1 1 d . A .
H2AA H 0.3105 0.2864 0.1024 0.068 Uiso 1 1 d R . .
C3A C 0.1890(4) 0.1815(5) 0.0696(3) 0.0618(16) Uani 1 1 d . . .
H3AA H 0.2325 0.1202 0.0553 0.074 Uiso 1 1 calc R A .
H3AB H 0.1434 0.2010 0.0305 0.074 Uiso 1 1 calc R . .
C4A C 0.1388(4) 0.1296(5) 0.1247(3) 0.0541(14) Uani 1 1 d . A .
H4AA H 0.1820 0.0762 0.1529 0.065 Uiso 1 1 calc R . .
H4AB H 0.0868 0.0788 0.1042 0.065 Uiso 1 1 calc R . .
C5A C 0.1006(3) 0.2233(5) 0.1690(3) 0.0484(13) Uani 1 1 d . A .
H5AA H 0.0854 0.1874 0.2116 0.058 Uiso 1 1 d R . .
C6A C 0.0567(3) 0.3316(5) 0.1486(3) 0.0523(14) Uani 1 1 d . A .
H6AA H 0.0185 0.3651 0.1821 0.063 Uiso 1 1 d R . .
C7A C 0.0350(4) 0.3721(6) 0.0757(3) 0.0651(17) Uani 1 1 d . . .
H7AA H 0.0204 0.2998 0.0474 0.078 Uiso 1 1 calc R A .
H7AB H -0.0211 0.4240 0.0719 0.078 Uiso 1 1 calc R . .
C8A C 0.1135(4) 0.4414(6) 0.0490(3) 0.0711(18) Uani 1 1 d . A .
H8AA H 0.1105 0.4266 0.0001 0.085 Uiso 1 1 calc R . .
H8AB H 0.1035 0.5291 0.0555 0.085 Uiso 1 1 calc R . .
Rh2 Rh 0.68472(3) 0.61487(4) 0.18681(2) 0.04412(14) Uani 1 1 d . . .
Cl2 Cl 0.83306(8) 0.52601(11) 0.22175(7) 0.0511(3) Uani 1 1 d . . .
N1' N 0.6465(3) 0.6111(4) 0.3327(2) 0.0499(11) Uani 1 1 d . . .
N2' N 0.5978(3) 0.4493(4) 0.2811(2) 0.0522(12) Uani 1 1 d . . .
N3' N 0.6074(4) 0.5958(6) 0.5022(3) 0.0885(19) Uani 1 1 d . . .
N4' N 0.4925(3) 0.2500(5) 0.3865(3) 0.0788(17) Uani 1 1 d . . .
C1' C 0.6404(3) 0.5584(5) 0.2725(3) 0.0510(14) Uani 1 1 d . . .
C2' C 0.6068(4) 0.5385(5) 0.3783(3) 0.0562(15) Uani 1 1 d . . .
C3' C 0.5748(3) 0.4385(5) 0.3451(3) 0.0567(15) Uani 1 1 d . . .
C4' C 0.6919(4) 0.7272(5) 0.3487(3) 0.0581(15) Uani 1 1 d . . .
H4'A H 0.7131 0.7616 0.3081 0.087 Uiso 1 1 calc R . .
H4'B H 0.7454 0.7151 0.3826 0.087 Uiso 1 1 calc R . .
H4'C H 0.6478 0.7829 0.3661 0.087 Uiso 1 1 calc R . .
C5' C 0.6052(4) 0.5704(6) 0.4464(4) 0.0650(17) Uani 1 1 d . . .
C6' C 0.5284(4) 0.3340(6) 0.3692(3) 0.0650(17) Uani 1 1 d . . .
C7' C 0.5833(4) 0.3565(5) 0.2286(3) 0.0611(16) Uani 1 1 d . . .
H7'A H 0.5525 0.2860 0.2459 0.092 Uiso 1 1 calc R . .
H7'B H 0.6434 0.3319 0.2151 0.092 Uiso 1 1 calc R . .
H7'C H 0.5443 0.3896 0.1897 0.092 Uiso 1 1 calc R . .
C1B C 0.7423(4) 0.7160(5) 0.1064(3) 0.0617(16) Uani 1 1 d . . .
H1BA H 0.8089 0.7106 0.1240 0.074 Uiso 1 1 d R . .
C2B C 0.7051(4) 0.6113(6) 0.0797(3) 0.0634(17) Uani 1 1 d . . .
H2BA H 0.7548 0.5497 0.0807 0.076 Uiso 1 1 d R . .
C3B C 0.6135(5) 0.6053(9) 0.0382(4) 0.108(3) Uani 1 1 d . . .
H3BA H 0.6064 0.6793 0.0102 0.129 Uiso 1 1 calc R . .
H3BB H 0.6144 0.5354 0.0074 0.129 Uiso 1 1 calc R . .
C4B C 0.5328(4) 0.5944(7) 0.0733(3) 0.085(2) Uani 1 1 d . . .
H4BA H 0.5130 0.5085 0.0717 0.102 Uiso 1 1 calc R . .
H4BB H 0.4819 0.6421 0.0488 0.102 Uiso 1 1 calc R . .
C5B C 0.5440(3) 0.6346(6) 0.1453(3) 0.0611(16) Uani 1 1 d . . .
H5BA H 0.4937 0.6248 0.1743 0.073 Uiso 1 1 d R . .
C6B C 0.5802(3) 0.7485(5) 0.1691(3) 0.0554(14) Uani 1 1 d . . .
H6BA H 0.5608 0.7694 0.2134 0.067 Uiso 1 1 d R . .
C7B C 0.6055(5) 0.8483(6) 0.1238(3) 0.0721(18) Uani 1 1 d . . .
H7BA H 0.5602 0.8484 0.0829 0.086 Uiso 1 1 calc R . .
H7BB H 0.5997 0.9268 0.1468 0.086 Uiso 1 1 calc R . .
C8B C 0.6977(5) 0.8394(7) 0.1040(5) 0.109(3) Uani 1 1 d . . .
H8BA H 0.7387 0.8942 0.1331 0.131 Uiso 1 1 calc R . .
H8BB H 0.6957 0.8703 0.0576 0.131 Uiso 1 1 calc R . .
N1 N 0.1892(14) 0.3238(14) 0.3378(5) 0.038(3) Uani 0.39 1 d PDU A 1
N2 N 0.1171(14) 0.4868(14) 0.3057(6) 0.041(3) Uani 0.39 1 d PDU A 1
N3 N 0.1748(12) 0.2637(17) 0.5074(6) 0.095(5) Uani 0.39 1 d PDU A 1
N4 N 0.0271(10) 0.6322(15) 0.4394(8) 0.086(4) Uani 0.39 1 d PDU A 1
C1 C 0.165(3) 0.391(2) 0.2829(6) 0.036(4) Uani 0.39 1 d PDU A 1
C2 C 0.1564(11) 0.3729(14) 0.3934(5) 0.047(3) Uani 0.39 1 d PDU A 1
C3 C 0.1115(12) 0.4763(14) 0.3727(6) 0.044(4) Uani 0.39 1 d PDU A 1
C4 C 0.2435(15) 0.2137(16) 0.3376(9) 0.051(5) Uani 0.39 1 d PDU A 1
H4A H 0.2422 0.1840 0.2915 0.077 Uiso 0.39 1 calc PR A 1
H4B H 0.2171 0.1522 0.3650 0.077 Uiso 0.39 1 calc PR A 1
H4C H 0.3078 0.2304 0.3560 0.077 Uiso 0.39 1 calc PR A 1
C5 C 0.1661(11) 0.3172(16) 0.4575(6) 0.064(4) Uani 0.39 1 d PDU A 1
C6 C 0.0628(10) 0.5597(14) 0.4110(8) 0.061(4) Uani 0.39 1 d PDU A 1
C7 C 0.0799(16) 0.5883(14) 0.2652(7) 0.049(5) Uani 0.39 1 d PDU A 1
H7A H 0.0143 0.5996 0.2712 0.074 Uiso 0.39 1 calc PR A 1
H7B H 0.0857 0.5719 0.2179 0.074 Uiso 0.39 1 calc PR A 1
H7C H 0.1147 0.6618 0.2792 0.074 Uiso 0.39 1 calc PR A 1
N1C N 0.1766(10) 0.3560(10) 0.3367(4) 0.048(2) Uani 0.61 1 d PDU A 2
N2C N 0.1097(9) 0.5100(9) 0.2873(4) 0.046(2) Uani 0.61 1 d PDU A 2
N3C N 0.1565(8) 0.3624(11) 0.5099(4) 0.093(3) Uani 0.61 1 d PDU A 2
N4C N 0.0074(6) 0.6961(9) 0.3993(5) 0.080(3) Uani 0.61 1 d PDU A 2
C1C C 0.1594(18) 0.4084(15) 0.2762(5) 0.040(3) Uani 0.61 1 d PDU A 2
C2C C 0.1394(8) 0.4222(10) 0.3853(4) 0.048(3) Uani 0.61 1 d PDU A 2
C3C C 0.0964(7) 0.5183(10) 0.3534(5) 0.051(2) Uani 0.61 1 d PDU A 2
C4C C 0.2309(11) 0.2466(12) 0.3496(6) 0.066(4) Uani 0.61 1 d PDU A 2
H4C1 H 0.2699 0.2340 0.3134 0.099 Uiso 0.61 1 calc PR A 2
H4C2 H 0.1891 0.1773 0.3517 0.099 Uiso 0.61 1 calc PR A 2
H4C3 H 0.2705 0.2544 0.3923 0.099 Uiso 0.61 1 calc PR A 2
C5C C 0.1489(8) 0.3896(11) 0.4540(5) 0.069(3) Uani 0.61 1 d PDU A 2
C6C C 0.0472(7) 0.6159(10) 0.3811(6) 0.062(3) Uani 0.61 1 d PDU A 2
C7C C 0.0776(10) 0.5995(10) 0.2371(5) 0.049(3) Uani 0.61 1 d PDU A 2
H7C1 H 0.0101 0.6089 0.2355 0.073 Uiso 0.61 1 calc PR A 2
H7C2 H 0.0931 0.5729 0.1932 0.073 Uiso 0.61 1 calc PR A 2
H7C3 H 0.1079 0.6773 0.2486 0.073 Uiso 0.61 1 calc PR A 2

loop_
_atom_site_aniso_label
_atom_site_aniso_U_11
_atom_site_aniso_U_22
_atom_site_aniso_U_33
_atom_site_aniso_U_23
_atom_site_aniso_U_13
_atom_site_aniso_U_12
Rh1 0.0366(2) 0.0406(2) 0.0490(3) -0.00336(19) -0.00553(17) 0.00904(17)
Cl1 0.0322(6) 0.0520(8) 0.0705(9) -0.0026(7) -0.0053(6) -0.0005(6)
C1A 0.071(4) 0.055(4) 0.050(3) 0.009(3) 0.002(3) 0.017(3)
C2A 0.052(3) 0.063(4) 0.055(4) -0.005(3) 0.006(3) 0.015(3)
C3A 0.062(3) 0.060(4) 0.061(4) -0.011(3) -0.004(3) 0.018(3)
C4A 0.057(3) 0.046(3) 0.055(3) -0.011(3) -0.009(3) 0.009(3)
C5A 0.037(3) 0.051(3) 0.053(3) -0.006(3) -0.011(2) 0.002(2)
C6A 0.034(3) 0.061(3) 0.059(3) -0.008(3) -0.010(2) 0.010(3)
C7A 0.050(3) 0.074(4) 0.066(4) 0.000(3) -0.017(3) 0.020(3)
C8A 0.079(4) 0.065(4) 0.064(4) 0.007(3) -0.014(3) 0.023(4)
Rh2 0.0353(2) 0.0392(2) 0.0557(3) 0.00046(19) -0.00398(18) -0.00628(17)
Cl2 0.0358(6) 0.0343(6) 0.0811(10) -0.0048(6) -0.0029(6) 0.0047(5)
N1' 0.047(2) 0.043(3) 0.058(3) 0.017(2) 0.000(2) 0.003(2)
N2' 0.036(2) 0.046(3) 0.074(3) 0.016(2) 0.001(2) 0.001(2)
N3' 0.101(5) 0.091(4) 0.073(4) 0.034(4) 0.008(4) 0.005(4)
N4' 0.058(3) 0.072(4) 0.106(4) 0.035(3) 0.006(3) -0.010(3)
C1' 0.034(3) 0.048(3) 0.069(4) 0.015(3) -0.003(3) 0.002(2)
C2' 0.049(3) 0.060(4) 0.058(4) 0.024(3) -0.001(3) 0.004(3)
C3' 0.036(3) 0.054(4) 0.078(4) 0.020(3) 0.000(3) 0.004(3)
C4' 0.065(4) 0.049(3) 0.057(4) 0.011(3) -0.004(3) -0.007(3)
C5' 0.064(4) 0.063(4) 0.067(4) 0.034(4) 0.004(3) 0.001(3)
C6' 0.046(3) 0.058(4) 0.089(5) 0.024(4) -0.001(3) 0.000(3)
C7' 0.039(3) 0.050(3) 0.094(5) 0.006(3) 0.003(3) -0.004(3)
C1B 0.040(3) 0.058(4) 0.088(5) 0.016(3) 0.012(3) -0.006(3)
C2B 0.048(3) 0.093(5) 0.050(4) -0.003(3) 0.007(3) -0.014(3)
C3B 0.072(5) 0.179(9) 0.068(5) -0.024(5) -0.010(4) -0.011(5)
C4B 0.060(4) 0.115(6) 0.071(5) -0.011(4) -0.023(3) -0.033(4)
C5B 0.027(2) 0.083(4) 0.070(4) 0.005(3) -0.008(2) -0.005(3)
C6B 0.041(3) 0.065(4) 0.058(4) 0.010(3) -0.004(3) 0.007(3)
C7B 0.085(5) 0.062(4) 0.069(4) 0.015(3) 0.008(4) 0.013(3)
C8B 0.060(4) 0.077(5) 0.191(9) 0.065(6) 0.022(5) 0.001(4)
N1 0.034(5) 0.039(6) 0.040(5) -0.009(5) -0.002(4) 0.000(5)
N2 0.036(5) 0.042(6) 0.046(6) -0.003(5) 0.007(5) -0.003(5)
N3 0.086(8) 0.113(9) 0.084(8) 0.007(7) -0.002(6) -0.015(7)
N4 0.078(7) 0.088(8) 0.096(8) -0.035(7) 0.029(7) -0.012(6)
C1 0.029(6) 0.035(6) 0.042(6) -0.004(5) 0.001(5) 0.000(5)
C2 0.042(5) 0.052(6) 0.045(6) 0.004(5) 0.001(5) -0.008(5)
C3 0.041(6) 0.045(7) 0.047(6) -0.005(6) 0.002(5) -0.005(5)
C4 0.050(7) 0.046(8) 0.057(8) 0.010(6) 0.006(6) 0.016(6)
C5 0.063(7) 0.074(7) 0.053(7) 0.002(6) 0.001(6) -0.013(6)
C6 0.051(6) 0.061(7) 0.071(7) -0.018(6) 0.011(6) -0.010(6)
C7 0.047(7) 0.050(8) 0.052(8) -0.007(7) 0.010(7) 0.001(6)
N1C 0.047(5) 0.043(5) 0.052(5) -0.007(4) -0.004(4) -0.005(4)
N2C 0.037(4) 0.040(5) 0.059(5) -0.006(4) -0.002(4) -0.001(4)
N3C 0.103(6) 0.109(7) 0.068(5) -0.002(5) 0.007(5) -0.013(6)
N4C 0.070(5) 0.088(6) 0.085(6) -0.023(5) 0.014(5) -0.003(5)
C1C 0.036(5) 0.033(5) 0.049(5) -0.013(4) 0.003(5) -0.001(4)
C2C 0.048(5) 0.046(5) 0.049(5) -0.006(4) -0.002(4) -0.014(4)
C3C 0.044(4) 0.049(5) 0.058(5) -0.011(4) -0.001(4) -0.010(4)
C4C 0.076(7) 0.059(7) 0.058(6) -0.015(5) -0.011(5) 0.004(6)
C5C 0.071(5) 0.072(6) 0.063(5) -0.006(5) 0.004(5) -0.009(5)
C6C 0.055(5) 0.062(5) 0.070(6) -0.015(5) 0.013(5) -0.009(5)
C7C 0.042(5) 0.045(5) 0.058(6) -0.012(5) -0.001(5) 0.012(4)

loop_
_atom_type_symbol
_atom_type_description
_atom_type_scat_dispersion_real
_atom_type_scat_dispersion_imag
_atom_type_scat_source
C C 0.0033 0.0016 'International Tables Vol C Tables 4.2.6.8 and 6.1.1.4'
H H 0.0000 0.0000 'International Tables Vol C Tables 4.2.6.8 and 6.1.1.4'
N N 0.0061 0.0033 'International Tables Vol C Tables 4.2.6.8 and 6.1.1.4'
Cl Cl 0.1484 0.1585 'International Tables Vol C Tables 4.2.6.8 and 6.1.1.4'
Rh Rh -1.1178 0.9187 'International Tables Vol C Tables 4.2.6.8 and 6.1.1.4'

loop_
_geom_angle_atom_site_label_1
_geom_angle_atom_site_label_2
_geom_angle_atom_site_label_3
_geom_angle
C1C Rh1 C1 6.5(5)
C1C Rh1 C5A 94.8(8)
C1 Rh1 C5A 92.4(12)
C1C Rh1 C6A 90.9(8)
C1 Rh1 C6A 92.8(12)
C5A Rh1 C6A 38.36(19)
C1C Rh1 C1A 151.4(3)
C1 Rh1 C1A 157.9(4)
C5A Rh1 C1A 96.9(2)
C6A Rh1 C1A 82.5(2)
C1C Rh1 C2A 172.8(4)
C1 Rh1 C2A 166.5(5)
C5A Rh1 C2A 80.9(2)
C6A Rh1 C2A 89.2(2)
C1A Rh1 C2A 35.6(2)
C1C Rh1 Cl1 89.3(9)
C1 Rh1 Cl1 88.7(13)
C5A Rh1 Cl1 153.23(14)
C6A Rh1 Cl1 168.28(16)
C1A Rh1 Cl1 91.86(17)
C2A Rh1 Cl1 92.10(15)
C2A C1A C8A 125.1(6)
C2A C1A Rh1 73.6(3)
C8A C1A Rh1 107.0(4)
C2A C1A H1AA 132.3
C8A C1A H1AA 101.9
Rh1 C1A H1AA 102.7
C1A C2A C3A 124.6(5)
C1A C2A Rh1 70.9(3)
C3A C2A Rh1 111.0(4)
C1A C2A H2AA 115.5
C3A C2A H2AA 117.4
Rh1 C2A H2AA 103.2
C2A C3A C4A 111.8(5)
C2A C3A H3AA 109.3
C4A C3A H3AA 109.3
C2A C3A H3AB 109.3
C4A C3A H3AB 109.3
H3AA C3A H3AB 107.9
C3A C4A C5A 114.4(5)
C3A C4A H4AA 108.7
C5A C4A H4AA 108.7
C3A C4A H4AB 108.7
C5A C4A H4AB 108.7
H4AA C4A H4AB 107.6
C6A C5A C4A 126.8(5)
C6A C5A Rh1 71.6(3)
C4A C5A Rh1 109.3(4)
C6A C5A H5AA 117.3
C4A C5A H5AA 111.5
Rh1 C5A H5AA 111.1
C5A C6A C7A 124.7(5)
C5A C6A Rh1 70.1(3)
C7A C6A Rh1 112.3(4)
C5A C6A H6AA 113.1
C7A C6A H6AA 118.1
Rh1 C6A H6AA 105.9
C8A C7A C6A 114.0(5)
C8A C7A H7AA 108.8
C6A C7A H7AA 108.8
C8A C7A H7AB 108.8
C6A C7A H7AB 108.8
H7AA C7A H7AB 107.7
C1A C8A C7A 114.6(5)
C1A C8A H8AA 108.6
C7A C8A H8AA 108.6
C1A C8A H8AB 108.6
C7A C8A H8AB 108.6
H8AA C8A H8AB 107.6
C1' Rh2 C6B 93.9(2)
C1' Rh2 C5B 88.9(2)
C6B Rh2 C5B 39.3(2)
C1' Rh2 C1B 166.4(2)
C6B Rh2 C1B 81.2(2)
C5B Rh2 C1B 95.0(2)
C1' Rh2 C2B 157.5(2)
C6B Rh2 C2B 91.3(2)
C5B Rh2 C2B 81.3(2)
C1B Rh2 C2B 35.9(2)
C1' Rh2 Cl2 89.22(14)
C6B Rh2 Cl2 159.51(16)
C5B Rh2 Cl2 161.18(17)
C1B Rh2 Cl2 91.13(15)
C2B Rh2 Cl2 93.58(17)
C1' N1' C2' 110.8(5)
C1' N1' C4' 124.4(5)
C2' N1' C4' 124.8(5)
C3' N2' C1' 110.8(5)
C3' N2' C7' 125.6(5)
C1' N2' C7' 123.5(5)
N1' C1' N2' 104.7(5)
N1' C1' Rh2 130.3(4)
N2' C1' Rh2 125.0(5)
C3' C2' N1' 107.0(5)
C3' C2' C5' 129.8(6)
N1' C2' C5' 123.2(6)
C2' C3' N2' 106.6(5)
C2' C3' C6' 129.6(6)
N2' C3' C6' 123.8(6)
N1' C4' H4'A 109.5
N1' C4' H4'B 109.5
H4'A C4' H4'B 109.5
N1' C4' H4'C 109.5
H4'A C4' H4'C 109.5
H4'B C4' H4'C 109.5
N3' C5' C2' 177.5(7)
N4' C6' C3' 178.0(8)
N2' C7' H7'A 109.5
N2' C7' H7'B 109.5
H7'A C7' H7'B 109.5
N2' C7' H7'C 109.5
H7'A C7' H7'C 109.5
H7'B C7' H7'C 109.5
C2B C1B C8B 127.4(6)
C2B C1B Rh2 72.1(3)
C8B C1B Rh2 106.6(4)
C2B C1B H1BA 114.6
C8B C1B H1BA 117.5
Rh2 C1B H1BA 98.3
C1B C2B C3B 123.2(7)
C1B C2B Rh2 72.0(3)
C3B C2B Rh2 109.7(4)
C1B C2B H2BA 108.7
C3B C2B H2BA 125.6
Rh2 C2B H2BA 99.8
C4B C3B C2B 116.9(6)
C4B C3B H3BA 108.1
C2B C3B H3BA 108.1
C4B C3B H3BB 108.1
C2B C3B H3BB 108.1
H3BA C3B H3BB 107.3
C3B C4B C5B 116.3(5)
C3B C4B H4BA 108.2
C5B C4B H4BA 108.2
C3B C4B H4BB 108.2
C5B C4B H4BB 108.2
H4BA C4B H4BB 107.4
C6B C5B C4B 125.4(6)
C6B C5B Rh2 70.0(3)
C4B C5B Rh2 109.9(4)
C6B C5B H5BA 99.6
C4B C5B H5BA 121.8
Rh2 C5B H5BA 119.8
C5B C6B C7B 123.4(5)
C5B C6B Rh2 70.7(3)
C7B C6B Rh2 113.2(4)
C5B C6B H6BA 112.1
C7B C6B H6BA 119.2
Rh2 C6B H6BA 106.5
C8B C7B C6B 114.6(5)
C8B C7B H7BA 108.6
C6B C7B H7BA 108.6
C8B C7B H7BB 108.6
C6B C7B H7BB 108.6
H7BA C7B H7BB 107.6
C7B C8B C1B 117.4(6)
C7B C8B H8BA 108.0
C1B C8B H8BA 108.0
C7B C8B H8BB 108.0
C1B C8B H8BB 108.0
H8BA C8B H8BB 107.2
C1 N1 C2 111.3(9)
C1 N1 C4 123.7(8)
C2 N1 C4 125.0(9)
C3 N2 C1 110.8(9)
C3 N2 C7 124.0(9)
C1 N2 C7 125.2(8)
N1 C1 N2 104.4(7)
N1 C1 Rh1 128.5(7)
N2 C1 Rh1 126.9(8)
C3 C2 N1 106.3(8)
C3 C2 C5 129.6(11)
N1 C2 C5 124.0(12)
C2 C3 N2 107.2(8)
C2 C3 C6 128.5(12)
N2 C3 C6 124.3(12)
N3 C5 C2 175(2)
N4 C6 C3 175(2)
C1C N1C C2C 111.4(8)
C1C N1C C4C 124.1(7)
C2C N1C C4C 124.4(8)
C1C N2C C3C 110.5(8)
C1C N2C C7C 125.3(7)
C3C N2C C7C 124.1(7)
N1C C1C N2C 104.6(6)
N1C C1C Rh1 132.0(6)
N2C C1C Rh1 123.3(7)
C3C C2C N1C 106.1(8)
C3C C2C C5C 130.4(10)
N1C C2C C5C 123.5(11)
C2C C3C N2C 107.4(8)
C2C C3C C6C 128.8(11)
N2C C3C C6C 123.9(11)
N1C C4C H4C1 109.5
N1C C4C H4C2 109.5
H4C1 C4C H4C2 109.5
N1C C4C H4C3 109.5
H4C1 C4C H4C3 109.5
H4C2 C4C H4C3 109.5
N3C C5C C2C 179.7(15)
N4C C6C C3C 175.9(15)
N2C C7C H7C1 109.5
N2C C7C H7C2 109.5
H7C1 C7C H7C2 109.5
N2C C7C H7C3 109.5
H7C1 C7C H7C3 109.5
H7C2 C7C H7C3 109.5

loop_
_geom_bond_atom_site_label_1
_geom_bond_atom_site_label_2
_geom_bond_distance
Rh1 C1C 1.988(7)
Rh1 C1 2.054(9)
Rh1 C5A 2.112(5)
Rh1 C6A 2.131(5)
Rh1 C1A 2.202(6)
Rh1 C2A 2.235(5)
Rh1 Cl1 2.3858(12)
C1A C2A 1.356(8)
C1A C8A 1.519(8)
C1A H1AA 0.9899
C2A C3A 1.503(8)
C2A H2AA 0.9899
C3A C4A 1.506(8)
C3A H3AA 0.9900
C3A H3AB 0.9900
C4A C5A 1.512(7)
C4A H4AA 0.9900
C4A H4AB 0.9900
C5A C6A 1.394(7)
C5A H5AA 0.9901
C6A C7A 1.528(8)
C6A H6AA 0.9901
C7A C8A 1.520(9)
C7A H7AA 0.9900
C7A H7AB 0.9900
C8A H8AA 0.9900
C8A H8AB 0.9900
Rh2 C1' 2.006(6)
Rh2 C6B 2.115(5)
Rh2 C5B 2.124(5)
Rh2 C1B 2.204(6)
Rh2 C2B 2.205(6)
Rh2 Cl2 2.3936(12)
N1' C1' 1.335(7)
N1' C2' 1.391(7)
N1' C4' 1.460(7)
N2' C3' 1.371(7)
N2' C1' 1.372(7)
N2' C7' 1.469(7)
N3' C5' 1.152(8)
N4' C6' 1.137(7)
C2' C3' 1.344(8)
C2' C5' 1.416(9)
C3' C6' 1.447(8)
C4' H4'A 0.9800
C4' H4'B 0.9800
C4' H4'C 0.9800
C7' H7'A 0.9800
C7' H7'B 0.9800
C7' H7'C 0.9800
C1B C2B 1.359(8)
C1B C8B 1.507(9)
C1B H1BA 0.9900
C2B C3B 1.486(8)
C2B H2BA 0.9899
C3B C4B 1.439(10)
C3B H3BA 0.9900
C3B H3BB 0.9900
C4B C5B 1.503(9)
C4B H4BA 0.9900
C4B H4BB 0.9900
C5B C6B 1.425(8)
C5B H5BA 0.9901
C6B C7B 1.502(8)
C6B H6BA 0.9900
C7B C8B 1.441(9)
C7B H7BA 0.9900
C7B H7BB 0.9900
C8B H8BA 0.9900
C8B H8BB 0.9900
N1 C1 1.347(10)
N1 C2 1.375(11)
N1 C4 1.448(11)
N2 C3 1.362(11)
N2 C1 1.366(9)
N2 C7 1.451(11)
N3 C5 1.157(12)
N4 C6 1.141(12)
C2 C3 1.356(14)
C2 C5 1.420(13)
C3 C6 1.437(12)
C4 H4A 0.9800
C4 H4B 0.9800
C4 H4C 0.9800
C7 H7A 0.9800
C7 H7B 0.9800
C7 H7C 0.9800
N1C C1C 1.344(9)
N1C C2C 1.378(10)
N1C C4C 1.448(10)
N2C C1C 1.366(8)
N2C C3C 1.366(11)
N2C C7C 1.451(10)
N3C C5C 1.156(11)
N4C C6C 1.140(11)
C2C C3C 1.353(13)
C2C C5C 1.418(12)
C3C C6C 1.438(11)
C4C H4C1 0.9800
C4C H4C2 0.9800
C4C H4C3 0.9800
C7C H7C1 0.9800
C7C H7C2 0.9800
C7C H7C3 0.9800

loop_
_geom_torsion_atom_site_label_1
_geom_torsion_atom_site_label_2
_geom_torsion_atom_site_label_3
_geom_torsion_atom_site_label_4
_geom_torsion
C1C Rh1 C1A C2A -177.1(18)
C1 Rh1 C1A C2A -178(3)
C5A Rh1 C1A C2A -63.6(4)
C6A Rh1 C1A C2A -99.3(4)
Cl1 Rh1 C1A C2A 91.0(3)
C1C Rh1 C1A C8A -54.7(19)
C1 Rh1 C1A C8A -56(3)
C5A Rh1 C1A C8A 58.8(4)
C6A Rh1 C1A C8A 23.1(4)
C2A Rh1 C1A C8A 122.4(6)
Cl1 Rh1 C1A C8A -146.6(4)
C8A C1A C2A C3A 3.3(10)
Rh1 C1A C2A C3A 102.8(6)
C8A C1A C2A Rh1 -99.5(6)
C1C Rh1 C2A C1A 169(7)
C1 Rh1 C2A C1A 177(5)
C5A Rh1 C2A C1A 115.7(4)
C6A Rh1 C2A C1A 78.1(4)
Cl1 Rh1 C2A C1A -90.3(4)
C1C Rh1 C2A C3A 48(7)
C1 Rh1 C2A C3A 56(5)
C5A Rh1 C2A C3A -5.0(4)
C6A Rh1 C2A C3A -42.6(4)
C1A Rh1 C2A C3A -120.7(5)
Cl1 Rh1 C2A C3A 149.0(4)
C1A C2A C3A C4A -95.2(7)
Rh1 C2A C3A C4A -14.6(5)
C2A C3A C4A C5A 36.0(6)
C3A C4A C5A C6A 41.3(7)
C3A C4A C5A Rh1 -39.7(5)
C1C Rh1 C5A C6A 85.3(5)
C1 Rh1 C5A C6A 91.4(6)
C1A Rh1 C5A C6A -68.5(4)
C2A Rh1 C5A C6A -100.4(4)
Cl1 Rh1 C5A C6A -176.8(3)
C1C Rh1 C5A C4A -151.1(5)
C1 Rh1 C5A C4A -145.0(6)
C6A Rh1 C5A C4A 123.6(5)
C1A Rh1 C5A C4A 55.0(4)
C2A Rh1 C5A C4A 23.1(4)
Cl1 Rh1 C5A C4A -53.2(6)
C4A C5A C6A C7A 3.2(8)
Rh1 C5A C6A C7A 103.9(5)
C4A C5A C6A Rh1 -100.7(5)
C1C Rh1 C6A C5A -96.6(5)
C1 Rh1 C6A C5A -90.4(7)
C1A Rh1 C6A C5A 111.2(4)
C2A Rh1 C6A C5A 76.2(4)
Cl1 Rh1 C6A C5A 172.8(6)
C1C Rh1 C6A C7A 143.0(6)
C1 Rh1 C6A C7A 149.2(7)
C5A Rh1 C6A C7A -120.4(6)
C1A Rh1 C6A C7A -9.2(4)
C2A Rh1 C6A C7A -44.2(4)
Cl1 Rh1 C6A C7A 52.4(10)
C5A C6A C7A C8A -87.7(7)
Rh1 C6A C7A C8A -7.1(6)
C2A C1A C8A C7A 47.3(9)
Rh1 C1A C8A C7A -34.2(6)
C6A C7A C8A C1A 28.5(8)
C2' N1' C1' N2' -1.4(5)
C4' N1' C1' N2' 176.5(4)
C2' N1' C1' Rh2 -179.4(4)
C4' N1' C1' Rh2 -1.5(7)
C3' N2' C1' N1' 2.6(5)
C7' N2' C1' N1' -175.1(4)
C3' N2' C1' Rh2 -179.2(3)
C7' N2' C1' Rh2 3.1(6)
C6B Rh2 C1' N1' -72.9(5)
C5B Rh2 C1' N1' -111.9(5)
C1B Rh2 C1' N1' -4.7(11)
C2B Rh2 C1' N1' -175.7(5)
Cl2 Rh2 C1' N1' 86.8(5)
C6B Rh2 C1' N2' 109.4(4)
C5B Rh2 C1' N2' 70.4(4)
C1B Rh2 C1' N2' 177.6(7)
C2B Rh2 C1' N2' 6.6(8)
Cl2 Rh2 C1' N2' -90.9(4)
C1' N1' C2' C3' -0.4(6)
C4' N1' C2' C3' -178.3(5)
C1' N1' C2' C5' 178.6(5)
C4' N1' C2' C5' 0.7(8)
N1' C2' C3' N2' 2.0(6)
C5' C2' C3' N2' -176.9(5)
N1' C2' C3' C6' 179.4(5)
C5' C2' C3' C6' 0.5(10)
C1' N2' C3' C2' -2.9(6)
C7' N2' C3' C2' 174.8(4)
C1' N2' C3' C6' 179.5(5)
C7' N2' C3' C6' -2.8(8)
C3' C2' C5' N3' 111(16)
N1' C2' C5' N3' -68(16)
C2' C3' C6' N4' -163(18)
N2' C3' C6' N4' 14(19)
C1' Rh2 C1B C2B -174.1(7)
C6B Rh2 C1B C2B -104.5(4)
C5B Rh2 C1B C2B -67.6(4)
Cl2 Rh2 C1B C2B 94.6(3)
C1' Rh2 C1B C8B -49.4(10)
C6B Rh2 C1B C8B 20.2(5)
C5B Rh2 C1B C8B 57.1(5)
C2B Rh2 C1B C8B 124.7(6)
Cl2 Rh2 C1B C8B -140.7(5)
C8B C1B C2B C3B 4.7(11)
Rh2 C1B C2B C3B 102.2(6)
C8B C1B C2B Rh2 -97.5(7)
C1' Rh2 C2B C1B 176.4(5)
C6B Rh2 C2B C1B 73.1(4)
C5B Rh2 C2B C1B 111.3(4)
Cl2 Rh2 C2B C1B -87.0(3)
C1' Rh2 C2B C3B 56.7(9)
C6B Rh2 C2B C3B -46.6(6)
C5B Rh2 C2B C3B -8.5(6)
C1B Rh2 C2B C3B -119.7(7)
Cl2 Rh2 C2B C3B 153.3(5)
C1B C2B C3B C4B -85.2(10)
Rh2 C2B C3B C4B -4.3(10)
C2B C3B C4B C5B 21.4(12)
C3B C4B C5B C6B 51.6(10)
C3B C4B C5B Rh2 -27.6(9)
C1' Rh2 C5B C6B 97.4(4)
C1B Rh2 C5B C6B -69.6(4)
C2B Rh2 C5B C6B -102.8(4)
Cl2 Rh2 C5B C6B -178.2(4)
C1' Rh2 C5B C4B -141.0(5)
C6B Rh2 C5B C4B 121.6(6)
C1B Rh2 C5B C4B 52.0(5)
C2B Rh2 C5B C4B 18.7(5)
Cl2 Rh2 C5B C4B -56.6(8)
C4B C5B C6B C7B 4.9(9)
Rh2 C5B C6B C7B 105.6(5)
C4B C5B C6B Rh2 -100.8(6)
C1' Rh2 C6B C5B -83.5(4)
C1B Rh2 C6B C5B 109.2(4)
C2B Rh2 C6B C5B 74.6(4)
Cl2 Rh2 C6B C5B 178.3(4)
C1' Rh2 C6B C7B 157.5(5)
C5B Rh2 C6B C7B -118.9(6)
C1B Rh2 C6B C7B -9.8(4)
C2B Rh2 C6B C7B -44.4(5)
Cl2 Rh2 C6B C7B 59.4(7)
C5B C6B C7B C8B -85.2(8)
Rh2 C6B C7B C8B -3.7(8)
C6B C7B C8B C1B 23.3(11)
C2B C1B C8B C7B 50.2(12)
Rh2 C1B C8B C7B -29.6(9)
C2 N1 C1 N2 2(4)
C4 N1 C1 N2 -178(2)
C2 N1 C1 Rh1 178(3)
C4 N1 C1 Rh1 -2(5)
C3 N2 C1 N1 -1(4)
C7 N2 C1 N1 177(3)
C3 N2 C1 Rh1 -177(3)
C7 N2 C1 Rh1 1(5)
C1C Rh1 C1 N1 -173(22)
C5A Rh1 C1 N1 76(4)
C6A Rh1 C1 N1 114(4)
C1A Rh1 C1 N1 -168.9(14)
C2A Rh1 C1 N1 16(9)
Cl1 Rh1 C1 N1 -77(4)
C1C Rh1 C1 N2 3(16)
C5A Rh1 C1 N2 -109(3)
C6A Rh1 C1 N2 -70(3)
C1A Rh1 C1 N2 6(6)
C2A Rh1 C1 N2 -169(2)
Cl1 Rh1 C1 N2 98(3)
C1 N1 C2 C3 -1(3)
C4 N1 C2 C3 179(2)
C1 N1 C2 C5 175(3)
C4 N1 C2 C5 -5(3)
N1 C2 C3 N2 1(2)
C5 C2 C3 N2 -176.0(19)
N1 C2 C3 C6 178.3(19)
C5 C2 C3 C6 2(3)
C1 N2 C3 C2 0(3)
C7 N2 C3 C2 -178(2)
C1 N2 C3 C6 -178(2)
C7 N2 C3 C6 4(3)
C3 C2 C5 N3 154(20)
N1 C2 C5 N3 -22(22)
C2 C3 C6 N4 136(24)
N2 C3 C6 N4 -47(25)
C2C N1C C1C N2C 0(2)
C4C N1C C1C N2C -177.8(17)
C2C N1C C1C Rh1 176.7(19)
C4C N1C C1C Rh1 -1(4)
C3C N2C C1C N1C 0(2)
C7C N2C C1C N1C 177.6(16)
C3C N2C C1C Rh1 -177.8(16)
C7C N2C C1C Rh1 0(3)
C1 Rh1 C1C N1C 8(17)
C5A Rh1 C1C N1C 77(3)
C6A Rh1 C1C N1C 115(3)
C1A Rh1 C1C N1C -169.3(12)
C2A Rh1 C1C N1C 24(9)
Cl1 Rh1 C1C N1C -77(3)
C1 Rh1 C1C N2C -176(21)
C5A Rh1 C1C N2C -107(2)
C6A Rh1 C1C N2C -69(2)
C1A Rh1 C1C N2C 7(4)
C2A Rh1 C1C N2C -159(5)
Cl1 Rh1 C1C N2C 100(2)
C1C N1C C2C C3C 0.9(19)
C4C N1C C2C C3C 178.4(14)
C1C N1C C2C C5C -178.5(16)
C4C N1C C2C C5C -1(2)
N1C C2C C3C N2C -1.1(13)
C5C C2C C3C N2C 178.2(12)
N1C C2C C3C C6C -179.4(12)
C5C C2C C3C C6C 0(2)
C1C N2C C3C C2C 1.0(18)
C7C N2C C3C C2C -177.0(13)
C1C N2C C3C C6C 179.4(16)
C7C N2C C3C C6C 1(2)
C3C C2C C5C N3C 130(100)
N1C C2C C5C N3C -50(100)
C2C C3C C6C N4C 178(100)
N2C C3C C6C N4C 0(16)
